data_7115101
loop_
_publ_author_name
'Barandika, M. Gotzone'
'Cort\'es, Roberto'
'Serna, Zurine'
'Lezama, Luis'
'Rojo, Te\'ofilo'
'Urtiaga, M. Karmele'
'Arriortua, M. Isabel'

_publ_section_title
;
 Ferromagnetic interactions in the first dicubane-type complex involving
 cyanate ligand: [Co4(dpk-OH)2(dpk-OMe)2(NCO)4]
;
_journal_issue 1
_journal_name_full 'Chemical Communications'
_journal_page_first 45
_journal_paper_doi 10.1039/b008256m
_journal_year 2001
_chemical_formula_sum 'C25 H20 Co2 N6 O6'
_chemical_formula_weight 618.33
_chemical_name_systematic
; 
 ? 
;
_space_group_IT_number 14
_symmetry_cell_setting monoclinic
_symmetry_space_group_name_Hall '-P 2ybc'
_symmetry_space_group_name_H-M 'P 1 21/c 1'
_atom_sites_solution_hydrogens geom
_atom_sites_solution_primary direct
_atom_sites_solution_secondary difmap
_audit_creation_method SHELXL-97
_cell_angle_alpha 90.00
_cell_angle_beta 122.575(9)
_cell_angle_gamma 90.00
_cell_formula_units_Z 4
_cell_length_a 13.0395(13)
_cell_length_b 12.3033(13)
_cell_length_c 19.3648(15)
_cell_measurement_temperature 293(2)
_cell_volume 2618.0(5)
_computing_structure_refinement 'SHELXL-97 (Sheldrick, 1997)'
_computing_structure_solution 'SHELXS-97 (Sheldrick, 1990)'
_diffrn_ambient_temperature 293(2)
_diffrn_measured_fraction_theta_full 0.830
_diffrn_measured_fraction_theta_max 0.830
_diffrn_radiation_monochromator graphite
_diffrn_radiation_source 'fine-focus sealed tube'
_diffrn_radiation_type MoK\a
_diffrn_radiation_wavelength 0.71070
_diffrn_reflns_av_R_equivalents 0.1483
_diffrn_reflns_av_sigmaI/netI 0.2575
_diffrn_reflns_limit_h_max 10
_diffrn_reflns_limit_h_min -18
_diffrn_reflns_limit_k_max 17
_diffrn_reflns_limit_k_min -16
_diffrn_reflns_limit_l_max 25
_diffrn_reflns_limit_l_min -23
_diffrn_reflns_number 14672
_diffrn_reflns_theta_full 30.53
_diffrn_reflns_theta_max 30.53
_diffrn_reflns_theta_min 1.85
_exptl_absorpt_coefficient_mu 1.319
_exptl_crystal_density_diffrn 1.569
_exptl_crystal_density_method 'not measured'
_exptl_crystal_F_000 1256
_refine_diff_density_max 0.531
_refine_diff_density_min -0.605
_refine_diff_density_rms 0.093
_refine_ls_extinction_method none
_refine_ls_goodness_of_fit_ref 0.799
_refine_ls_hydrogen_treatment mixed
_refine_ls_matrix_type full
_refine_ls_number_parameters 353
_refine_ls_number_reflns 6653
_refine_ls_number_restraints 0
_refine_ls_restrained_S_all 0.799
_refine_ls_R_factor_all 0.2125
_refine_ls_R_factor_gt 0.0581
_refine_ls_shift/su_max 0.728
_refine_ls_shift/su_mean 0.129
_refine_ls_structure_factor_coef Fsqd
_refine_ls_weighting_details 'calc w=1/[\s^2^(Fo^2^)+(0.0392P)^2^+0.0000P] where P=(Fo^2^+2Fc^2^)/3'
_refine_ls_weighting_scheme calc
_refine_ls_wR_factor_gt 0.0981
_refine_ls_wR_factor_ref 0.1352
_reflns_number_gt 2375
_reflns_number_total 6653
_reflns_threshold_expression >2sigma(I)
_cod_data_source_file b008256m.txt
_cod_data_source_block val(CodpkNCO)
_cod_depositor_comments
;
The following automatic conversions were performed:

'_symmetry_cell_setting' value 'Monoclinic' changed to 'monoclinic'
according to
/usr/data/users/saulius/automatic-downloads/retrospective/RSC/lib/dictionaries/cif_core.dic
dictionary named 'cif_core.dic' version 2.4.2 from 2011-04-26.

Automatic conversion script
Id: cif_fix_values 2281 2013-09-26 08:29:07Z andrius 
;
_cod_original_cell_volume 2618.0(4)
_cod_original_sg_symbol_H-M 'P 21/c'
_cod_database_code 7115101

loop_
_symmetry_equiv_pos_as_xyz
'x, y, z'
'-x, y+1/2, -z+1/2'
'-x, -y, -z'
'x, -y-1/2, z-1/2'

loop_
_atom_site_label
_atom_site_type_symbol
_atom_site_fract_x
_atom_site_fract_y
_atom_site_fract_z
_atom_site_U_iso_or_equiv
_atom_site_adp_type
_atom_site_occupancy
_atom_site_symmetry_multiplicity
_atom_site_calc_flag
_atom_site_refinement_flags
Co1 Co 0.61625(7) 0.57434(5) 0.04604(4) 0.0278(2) Uani 1 1 d .
Co2 Co 0.65502(7) 0.31378(6) 0.05153(5) 0.0344(2) Uani 1 1 d .
O1 O 0.5495(3) 0.4414(3) 0.07052(19) 0.0264(8) Uani 1 1 d .
O2 O 0.4779(3) 0.4894(3) 0.1513(2) 0.0369(10) Uani 1 1 d .
H1O2 H 0.4896 0.4832 0.1972 0.080(5) Uiso 1 1 calc R
O3 O 0.6873(3) 0.4475(3) 0.0032(2) 0.0306(9) Uani 1 1 d .
O4 O 0.8519(3) 0.4090(3) -0.0109(3) 0.0481(11) Uani 1 1 d .
O5 O 0.8435(5) 0.0932(4) -0.0107(3) 0.103(2) Uani 1 1 d .
O6 O 0.4008(6) 0.1663(5) -0.1630(4) 0.141(3) Uani 1 1 d .
N1 N 0.6143(4) 0.2462(4) 0.1356(3) 0.0394(12) Uani 1 1 d .
N2 N 0.7318(4) 0.5599(3) 0.1779(3) 0.0324(11) Uani 1 1 d .
N3 N 0.8421(4) 0.3655(4) 0.1469(3) 0.0399(12) Uani 1 1 d .
N4 N 0.7374(4) 0.6559(4) 0.0243(3) 0.0348(12) Uani 1 1 d .
N5 N 0.7270(5) 0.1813(4) 0.0309(3) 0.0619(16) Uani 1 1 d .
N6 N 0.4747(4) 0.2912(3) -0.0540(3) 0.0393(13) Uani 1 1 d .
C1 C 0.6118(6) 0.1380(5) 0.1475(4) 0.0584(19) Uani 1 1 d .
H1 H 0.6472 0.0912 0.1284 0.080(5) Uiso 1 1 calc R
C2 C 0.5596(7) 0.0949(6) 0.1861(5) 0.076(2) Uani 1 1 d .
H2 H 0.5559 0.0200 0.1907 0.080(5) Uiso 1 1 calc R
C3 C 0.5125(7) 0.1636(6) 0.2181(4) 0.072(2) Uani 1 1 d .
H3 H 0.4786 0.1355 0.2460 0.080(5) Uiso 1 1 calc R
C4 C 0.5158(6) 0.2749(5) 0.2086(4) 0.0487(17) Uani 1 1 d .
H4 H 0.4838 0.3223 0.2297 0.080(5) Uiso 1 1 calc R
C5 C 0.5677(5) 0.3143(5) 0.1671(3) 0.0355(14) Uani 1 1 d .
C6 C 0.5705(5) 0.4337(4) 0.1483(3) 0.0325(13) Uani 1 1 d .
C7 C 0.6906(5) 0.4889(4) 0.2104(3) 0.0295(13) Uani 1 1 d .
C8 C 0.7512(5) 0.4719(5) 0.2945(3) 0.0411(16) Uani 1 1 d .
H8 H 0.7207 0.4238 0.3162 0.080(5) Uiso 1 1 calc R
C9 C 0.8583(6) 0.5283(5) 0.3452(4) 0.0501(18) Uani 1 1 d .
H9 H 0.9021 0.5169 0.4015 0.080(5) Uiso 1 1 calc R
C10 C 0.8995(6) 0.6016(5) 0.3114(4) 0.0559(19) Uani 1 1 d .
H10 H 0.9706 0.6410 0.3444 0.080(5) Uiso 1 1 calc R
C11 C 0.8334(6) 0.6149(5) 0.2282(4) 0.0446(16) Uani 1 1 d .
H11 H 0.8609 0.6648 0.2056 0.080(5) Uiso 1 1 calc R
C12 C 0.9108(7) 0.3294(5) 0.2235(4) 0.0562(19) Uani 1 1 d .
H12 H 0.8773 0.2801 0.2425 0.080(5) Uiso 1 1 calc R
C13 C 1.0290(8) 0.3619(6) 0.2758(5) 0.074(2) Uani 1 1 d .
H13 H 1.0731 0.3375 0.3297 0.080(5) Uiso 1 1 calc R
C14 C 1.0817(7) 0.4306(6) 0.2478(5) 0.081(3) Uani 1 1 d .
H14 H 1.1626 0.4515 0.2818 0.080(5) Uiso 1 1 calc R
C15 C 1.0117(6) 0.4683(5) 0.1675(4) 0.0591(19) Uani 1 1 d .
H15 H 1.0449 0.5153 0.1470 0.080(5) Uiso 1 1 calc R
C16 C 0.8929(5) 0.4352(5) 0.1191(4) 0.0402(15) Uani 1 1 d .
C17 C 0.8061(5) 0.4710(4) 0.0297(3) 0.0352(14) Uani 1 1 d .
C18 C 0.8161(5) 0.5927(5) 0.0176(3) 0.0368(14) Uani 1 1 d .
C19 C 0.8961(6) 0.6370(6) -0.0004(4) 0.0532(18) Uani 1 1 d .
H19 H 0.9493 0.5918 -0.0049 0.080(5) Uiso 1 1 calc R
C20 C 0.8984(6) 0.7468(6) -0.0116(4) 0.062(2) Uani 1 1 d .
H20 H 0.9534 0.7768 -0.0228 0.080(5) Uiso 1 1 calc R
C21 C 0.8173(6) 0.8114(6) -0.0059(4) 0.0582(19) Uani 1 1 d .
H21 H 0.8156 0.8861 -0.0140 0.080(5) Uiso 1 1 calc R
C22 C 0.7380(5) 0.7636(5) 0.0121(3) 0.0431(16) Uani 1 1 d .
H22 H 0.6832 0.8076 0.0159 0.080(5) Uiso 1 1 calc R
C23 C 0.7720(6) 0.3914(6) -0.0938(5) 0.075(2) Uani 1 1 d .
H23A H 0.8118 0.3497 -0.1147 0.080(5) Uiso 1 1 calc R
H23B H 0.7464 0.4599 -0.1218 0.080(5) Uiso 1 1 calc R
H23C H 0.7023 0.3522 -0.1025 0.080(5) Uiso 1 1 calc R
C24 C 0.7823(7) 0.1398(6) 0.0097(4) 0.060(2) Uani 1 1 d .
C25 C 0.4390(6) 0.2283(6) -0.1071(4) 0.059(2) Uani 1 1 d .

loop_
_atom_site_aniso_label
_atom_site_aniso_U_11
_atom_site_aniso_U_22
_atom_site_aniso_U_33
_atom_site_aniso_U_23
_atom_site_aniso_U_13
_atom_site_aniso_U_12
Co1 0.0342(5) 0.0281(4) 0.0324(4) -0.0010(4) 0.0254(4) -0.0006(4)
Co2 0.0420(5) 0.0321(4) 0.0421(5) 0.0012(4) 0.0312(4) 0.0061(4)
O1 0.041(2) 0.0290(19) 0.023(2) 0.0026(17) 0.0263(18) 0.0038(17)
O2 0.048(3) 0.043(2) 0.039(2) 0.0007(18) 0.036(2) 0.009(2)
O3 0.023(2) 0.038(2) 0.037(2) 0.0045(18) 0.0206(18) 0.0023(17)
O4 0.042(3) 0.068(3) 0.052(3) -0.012(2) 0.037(2) 0.003(2)
O5 0.125(5) 0.107(5) 0.116(5) -0.009(4) 0.091(4) 0.035(4)
O6 0.152(6) 0.118(5) 0.125(5) -0.084(5) 0.056(5) -0.006(5)
N1 0.053(3) 0.027(3) 0.048(3) 0.011(2) 0.033(3) 0.007(2)
N2 0.034(3) 0.029(3) 0.036(3) -0.008(2) 0.021(3) -0.004(2)
N3 0.045(3) 0.040(3) 0.039(3) 0.003(2) 0.025(3) 0.013(3)
N4 0.035(3) 0.040(3) 0.037(3) -0.001(2) 0.024(2) -0.005(2)
N5 0.059(4) 0.052(4) 0.079(4) -0.010(3) 0.040(3) 0.015(3)
N6 0.055(3) 0.024(3) 0.050(4) -0.011(2) 0.035(3) -0.003(2)
C1 0.078(5) 0.036(4) 0.075(5) 0.010(4) 0.051(4) 0.013(4)
C2 0.126(7) 0.034(4) 0.099(6) 0.018(4) 0.079(6) 0.007(4)
C3 0.101(6) 0.058(5) 0.076(5) 0.017(4) 0.060(5) -0.005(4)
C4 0.065(5) 0.045(4) 0.050(4) 0.005(3) 0.040(4) -0.007(3)
C5 0.042(4) 0.035(3) 0.034(4) 0.009(3) 0.024(3) 0.002(3)
C6 0.038(4) 0.033(3) 0.033(3) 0.005(3) 0.024(3) 0.009(3)
C7 0.034(4) 0.029(3) 0.031(4) 0.001(3) 0.021(3) 0.007(3)
C8 0.050(4) 0.047(4) 0.027(4) 0.004(3) 0.021(3) 0.006(3)
C9 0.049(5) 0.060(4) 0.033(4) -0.016(3) 0.017(4) -0.003(4)
C10 0.058(5) 0.062(5) 0.044(5) -0.008(3) 0.025(4) -0.014(4)
C11 0.054(4) 0.048(4) 0.032(4) 0.000(3) 0.024(4) 0.004(3)
C12 0.073(6) 0.052(4) 0.050(5) 0.008(4) 0.037(4) 0.025(4)
C13 0.072(6) 0.071(6) 0.046(5) 0.005(4) 0.011(5) 0.030(5)
C14 0.043(5) 0.074(6) 0.081(6) -0.002(5) 0.003(5) 0.009(5)
C15 0.029(4) 0.068(5) 0.069(5) 0.003(4) 0.019(4) -0.003(4)
C16 0.034(4) 0.043(4) 0.050(4) -0.002(3) 0.026(3) 0.006(3)
C17 0.030(4) 0.045(4) 0.039(4) -0.001(3) 0.025(3) 0.007(3)
C18 0.034(4) 0.047(4) 0.040(4) 0.003(3) 0.026(3) -0.002(3)
C19 0.052(4) 0.063(5) 0.073(5) 0.006(4) 0.052(4) 0.000(4)
C20 0.062(5) 0.066(5) 0.089(6) 0.013(4) 0.061(5) -0.002(4)
C21 0.067(5) 0.055(4) 0.065(5) 0.004(4) 0.044(4) -0.018(4)
C22 0.048(4) 0.037(4) 0.052(4) -0.006(3) 0.033(4) -0.016(3)
C23 0.073(5) 0.097(6) 0.082(6) -0.003(5) 0.059(5) 0.010(5)
C24 0.067(6) 0.059(5) 0.055(5) 0.000(4) 0.033(4) 0.020(4)
C25 0.052(5) 0.048(4) 0.066(6) -0.013(4) 0.025(4) 0.008(4)

loop_
_atom_type_symbol
_atom_type_description
_atom_type_scat_dispersion_real
_atom_type_scat_dispersion_imag
_atom_type_scat_source
C C 0.0033 0.0016 'International Tables Vol C Tables 4.2.6.8 and 6.1.1.4'
H H 0.0000 0.0000 'International Tables Vol C Tables 4.2.6.8 and 6.1.1.4'
N N 0.0061 0.0033 'International Tables Vol C Tables 4.2.6.8 and 6.1.1.4'
O O 0.0106 0.0060 'International Tables Vol C Tables 4.2.6.8 and 6.1.1.4'
Co Co 0.3494 0.9721 'International Tables Vol C Tables 4.2.6.8 and 6.1.1.4'

loop_
_geom_angle_atom_site_label_1
_geom_angle_atom_site_label_2
_geom_angle_atom_site_label_3
_geom_angle
_geom_angle_site_symmetry_1
_geom_angle_site_symmetry_3
O1 Co1 N6 106.87(15) . 3_665
O1 Co1 N4 153.96(16) . .
N6 Co1 N4 98.91(18) 3_665 .
O1 Co1 O1 81.73(13) . 3_665
N6 Co1 O1 81.81(16) 3_665 3_665
N4 Co1 O1 105.95(14) . 3_665
O1 Co1 N2 76.79(15) . .
N6 Co1 N2 92.31(17) 3_665 .
N4 Co1 N2 98.91(17) . .
O1 Co1 N2 155.04(15) 3_665 .
O1 Co1 O3 80.55(13) . .
N6 Co1 O3 164.48(16) 3_665 .
N4 Co1 O3 75.35(15) . .
O1 Co1 O3 85.92(12) 3_665 .
N2 Co1 O3 102.76(14) . .
N5 Co2 O3 109.04(19) . .
N5 Co2 N1 99.7(2) . .
O3 Co2 N1 149.25(16) . .
N5 Co2 N6 95.44(19) . .
O3 Co2 N6 93.33(15) . .
N1 Co2 N6 94.63(18) . .
N5 Co2 N3 88.66(19) . .
O3 Co2 N3 75.27(16) . .
N1 Co2 N3 95.17(18) . .
N6 Co2 N3 168.59(18) . .
N5 Co2 O1 170.18(18) . .
O3 Co2 O1 78.90(12) . .
N1 Co2 O1 73.82(15) . .
N6 Co2 O1 78.01(14) . .
N3 Co2 O1 99.16(14) . .
C6 O1 Co1 116.9(3) . .
C6 O1 Co1 129.8(3) . 3_665
Co1 O1 Co1 98.27(13) . 3_665
C6 O1 Co2 110.6(3) . .
Co1 O1 Co2 98.53(13) . .
Co1 O1 Co2 97.15(12) 3_665 .
C6 O2 H1O2 109.4 . .
C17 O3 Co2 117.7(3) . .
C17 O3 Co1 109.2(3) . .
Co2 O3 Co1 99.58(14) . .
C23 O4 C17 116.4(4) . .
C1 N1 C5 118.2(5) . .
C1 N1 Co2 123.4(4) . .
C5 N1 Co2 117.2(3) . .
C11 N2 C7 118.5(5) . .
C11 N2 Co1 127.5(4) . .
C7 N2 Co1 113.9(4) . .
C12 N3 C16 118.2(5) . .
C12 N3 Co2 127.7(5) . .
C16 N3 Co2 113.8(4) . .
C18 N4 C22 118.3(5) . .
C18 N4 Co1 116.0(4) . .
C22 N4 Co1 125.6(4) . .
C24 N5 Co2 153.1(6) . .
C25 N6 Co1 128.2(5) . 3_665
C25 N6 Co2 129.6(5) . .
Co1 N6 Co2 101.66(19) 3_665 .
N1 C1 C2 122.8(6) . .
N1 C1 H1 118.6 . .
C2 C1 H1 118.6 . .
C1 C2 C3 119.0(6) . .
C1 C2 H2 120.5 . .
C3 C2 H2 120.5 . .
C2 C3 C4 119.7(7) . .
C2 C3 H3 120.2 . .
C4 C3 H3 120.1 . .
C3 C4 C5 118.8(6) . .
C3 C4 H4 120.7 . .
C5 C4 H4 120.6 . .
N1 C5 C4 121.4(5) . .
N1 C5 C6 114.5(5) . .
C4 C5 C6 124.0(5) . .
O1 C6 O2 109.8(4) . .
O1 C6 C5 108.1(4) . .
O2 C6 C5 109.1(4) . .
O1 C6 C7 110.2(4) . .
O2 C6 C7 106.8(4) . .
C5 C6 C7 112.8(4) . .
N2 C7 C8 121.8(5) . .
N2 C7 C6 114.7(5) . .
C8 C7 C6 123.4(5) . .
C9 C8 C7 118.3(6) . .
C9 C8 H8 120.8 . .
C7 C8 H8 120.9 . .
C10 C9 C8 119.5(6) . .
C10 C9 H9 120.2 . .
C8 C9 H9 120.3 . .
C11 C10 C9 118.5(6) . .
C11 C10 H10 120.8 . .
C9 C10 H10 120.7 . .
N2 C11 C10 123.3(6) . .
N2 C11 H11 118.4 . .
C10 C11 H11 118.3 . .
N3 C12 C13 122.6(7) . .
N3 C12 H12 118.7 . .
C13 C12 H12 118.7 . .
C14 C13 C12 119.5(7) . .
C14 C13 H13 120.2 . .
C12 C13 H13 120.3 . .
C13 C14 C15 118.7(7) . .
C13 C14 H14 120.7 . .
C15 C14 H14 120.6 . .
C16 C15 C14 119.0(7) . .
C16 C15 H15 120.5 . .
C14 C15 H15 120.5 . .
N3 C16 C15 121.9(6) . .
N3 C16 C17 114.0(5) . .
C15 C16 C17 124.1(6) . .
O3 C17 O4 113.7(4) . .
O3 C17 C18 108.6(4) . .
O4 C17 C18 109.9(5) . .
O3 C17 C16 111.1(5) . .
O4 C17 C16 101.2(4) . .
C18 C17 C16 112.3(5) . .
N4 C18 C19 121.0(5) . .
N4 C18 C17 114.7(5) . .
C19 C18 C17 124.3(6) . .
C20 C19 C18 121.0(6) . .
C20 C19 H19 119.5 . .
C18 C19 H19 119.5 . .
C21 C20 C19 118.2(6) . .
C21 C20 H20 120.8 . .
C19 C20 H20 120.9 . .
C20 C21 C22 119.0(6) . .
C20 C21 H21 120.5 . .
C22 C21 H21 120.5 . .
N4 C22 C21 122.5(6) . .
N4 C22 H22 118.7 . .
C21 C22 H22 118.8 . .
O4 C23 H23A 109.4 . .
O4 C23 H23B 109.4 . .
H23A C23 H23B 109.5 . .
O4 C23 H23C 109.6 . .
H23A C23 H23C 109.5 . .
H23B C23 H23C 109.5 . .
N5 C24 O5 177.8(8) . .
N6 C25 O6 178.1(8) . .

loop_
_geom_bond_atom_site_label_1
_geom_bond_atom_site_label_2
_geom_bond_distance
_geom_bond_site_symmetry_2
Co1 O1 2.025(3) .
Co1 N6 2.088(4) 3_665
Co1 N4 2.096(4) .
Co1 O1 2.133(3) 3_665
Co1 N2 2.162(4) .
Co1 O3 2.193(3) .
Co2 N5 2.025(5) .
Co2 O3 2.046(3) .
Co2 N1 2.135(4) .
Co2 N6 2.146(5) .
Co2 N3 2.217(5) .
Co2 O1 2.244(3) .
O1 C6 1.382(6) .
O1 Co1 2.133(3) 3_665
O2 C6 1.416(6) .
O2 H1O2 0.8200 .
O3 C17 1.375(6) .
O4 C23 1.381(7) .
O4 C17 1.437(6) .
O5 C24 1.208(8) .
O6 C25 1.193(8) .
N1 C1 1.354(7) .
N1 C5 1.357(6) .
N2 C11 1.331(7) .
N2 C7 1.347(6) .
N3 C12 1.330(7) .
N3 C16 1.360(7) .
N4 C18 1.348(6) .
N4 C22 1.347(7) .
N5 C24 1.127(8) .
N6 C25 1.165(7) .
N6 Co1 2.088(4) 3_665
C1 C2 1.360(9) .
C1 H1 0.9300 .
C2 C3 1.374(9) .
C2 H2 0.9300 .
C3 C4 1.385(8) .
C3 H3 0.9300 .
C4 C5 1.388(7) .
C4 H4 0.9300 .
C5 C6 1.519(7) .
C6 C7 1.527(7) .
C7 C8 1.391(7) .
C8 C9 1.385(8) .
C8 H8 0.9300 .
C9 C10 1.382(8) .
C9 H9 0.9300 .
C10 C11 1.367(8) .
C10 H10 0.9300 .
C11 H11 0.9300 .
C12 C13 1.372(9) .
C12 H12 0.9300 .
C13 C14 1.371(10) .
C13 H13 0.9300 .
C14 C15 1.393(9) .
C14 H14 0.9300 .
C15 C16 1.371(7) .
C15 H15 0.9300 .
C16 C17 1.537(8) .
C17 C18 1.532(7) .
C18 C19 1.378(7) .
C19 C20 1.371(8) .
C19 H19 0.9300 .
C20 C21 1.375(8) .
C20 H20 0.9300 .
C21 C22 1.388(7) .
C21 H21 0.9300 .
C22 H22 0.9300 .
C23 H23A 0.9600 .
C23 H23B 0.9600 .
C23 H23C 0.9600 .
